data_7129648
loop_
_publ_author_name
'Wu, Jia-Wei'
'Long, Bing-Fan'
'Wang, Meng-Fan'
'Young, David James'
'Hu, Fei-Long'
'Mi, Yan'
'Lang, Jian-Ping'

_publ_section_title
;
 Tunable photosalient behaviours within coordination polymers via
 functional molecular prearrangements
;
_journal_name_full 'Chemical Communications'
_journal_paper_doi 10.1039/D1CC07139D
_journal_year 2022
_chemical_formula_sum 'C36 H28 Cd Cl2 N2 O4'
_chemical_formula_weight 735.90
_space_group_crystal_system monoclinic
_space_group_IT_number 15
_space_group_name_Hall '-C 2yc'
_space_group_name_H-M_alt 'C 1 2/c 1'
_atom_sites_solution_hydrogens geom
_audit_creation_method SHELXL-2017/1
_audit_update_record
;
2021-09-30 deposited with the CCDC.	2022-01-24 downloaded from the CCDC.
;
_cell_angle_alpha 90
_cell_angle_beta 111.323(11)
_cell_angle_gamma 90
_cell_formula_units_Z 8
_cell_length_a 36.91(2)
_cell_length_b 11.996(7)
_cell_length_c 16.488(9)
_cell_measurement_reflns_used 6628
_cell_measurement_temperature 296(2)
_cell_measurement_theta_max 28.11
_cell_measurement_theta_min 2.37
_cell_volume 6801(7)
_computing_structure_refinement 'SHELXL-2017/1 (Sheldrick, 2017)'
_diffrn_ambient_temperature 296(2)
_diffrn_measured_fraction_theta_full 0.997
_diffrn_measured_fraction_theta_max 0.997
_diffrn_measurement_device_type 'CCD area detector'
_diffrn_measurement_method 'phi and omega scans'
_diffrn_radiation_type MoK\a
_diffrn_radiation_wavelength 0.71073
_diffrn_reflns_av_R_equivalents 0.0255
_diffrn_reflns_av_unetI/netI 0.0278
_diffrn_reflns_Laue_measured_fraction_full 0.997
_diffrn_reflns_Laue_measured_fraction_max 0.997
_diffrn_reflns_limit_h_max 43
_diffrn_reflns_limit_h_min -43
_diffrn_reflns_limit_k_max 14
_diffrn_reflns_limit_k_min -13
_diffrn_reflns_limit_l_max 19
_diffrn_reflns_limit_l_min -17
_diffrn_reflns_number 17921
_diffrn_reflns_point_group_measured_fraction_full 0.997
_diffrn_reflns_point_group_measured_fraction_max 0.997
_diffrn_reflns_theta_full 24.999
_diffrn_reflns_theta_max 24.999
_diffrn_reflns_theta_min 1.798
_exptl_absorpt_coefficient_mu 0.840
_exptl_crystal_colour brown
_exptl_crystal_density_diffrn 1.438
_exptl_crystal_description block
_exptl_crystal_F_000 2976
_exptl_crystal_size_max 0.20
_exptl_crystal_size_mid 0.17
_exptl_crystal_size_min 0.15
_refine_diff_density_max 0.715
_refine_diff_density_min -0.830
_refine_diff_density_rms 0.077
_refine_ls_extinction_method none
_refine_ls_goodness_of_fit_ref 1.066
_refine_ls_hydrogen_treatment constr
_refine_ls_matrix_type full
_refine_ls_number_parameters 408
_refine_ls_number_reflns 5975
_refine_ls_number_restraints 1
_refine_ls_restrained_S_all 1.066
_refine_ls_R_factor_all 0.0387
_refine_ls_R_factor_gt 0.0322
_refine_ls_shift/su_max 0.004
_refine_ls_shift/su_mean 0.000
_refine_ls_structure_factor_coef Fsqd
_refine_ls_weighting_details 'w=1/[\s^2^(Fo^2^)+(0.0401P)^2^+9.5734P] where P=(Fo^2^+2Fc^2^)/3'
_refine_ls_weighting_scheme calc
_refine_ls_wR_factor_gt 0.0820
_refine_ls_wR_factor_ref 0.0863
_reflns_Friedel_coverage 0.000
_reflns_number_gt 5161
_reflns_number_total 5975
_reflns_threshold_expression 'I > 2\s(I)'
_cod_data_source_file d1cc07139d7.cif
_cod_data_source_block CP4
_cod_original_cell_volume 6800(7)
_cod_original_sg_symbol_H-M 'C 2/c'
_cod_database_code 7129648
_shelx_shelxl_version_number 2017/1
_shelx_space_group_comment
;
The symmetry employed for this shelxl refinement is uniquely defined
by the following loop, which should always be used as a source of
symmetry information in preference to the above space-group names.
They are only intended as comments.
;

loop_
_space_group_symop_operation_xyz
'x, y, z'
'-x, y, -z+1/2'
'x+1/2, y+1/2, z'
'-x+1/2, y+1/2, -z+1/2'
'-x, -y, -z'
'x, -y, z-1/2'
'-x+1/2, -y+1/2, -z'
'x+1/2, -y+1/2, z-1/2'

loop_
_atom_site_label
_atom_site_type_symbol
_atom_site_fract_x
_atom_site_fract_y
_atom_site_fract_z
_atom_site_U_iso_or_equiv
_atom_site_adp_type
_atom_site_occupancy
_atom_site_site_symmetry_order
_atom_site_calc_flag
_atom_site_refinement_flags_posn
_atom_site_refinement_flags_adp
_atom_site_refinement_flags_occupancy
_atom_site_disorder_assembly
_atom_site_disorder_group
C1 C 0.25775(8) 0.0597(2) 1.06816(18) 0.0384(6) Uani 1 1 d . . . . .
C2 C 0.27293(8) -0.0581(2) 1.07997(18) 0.0385(6) Uani 1 1 d . . . . .
C3 C 0.30221(9) -0.0901(3) 1.0506(2) 0.0486(7) Uani 1 1 d . . . . .
H3 H 0.313137 -0.038925 1.023728 0.058 Uiso 1 1 calc R U . . .
C4 C 0.31471(10) -0.1992(3) 1.0619(2) 0.0593(9) Uani 1 1 d . . . . .
C5 C 0.29915(13) -0.2776(3) 1.1014(3) 0.0699(11) Uani 1 1 d . . . . .
H5 H 0.308039 -0.350848 1.108235 0.084 Uiso 1 1 calc R U . . .
C6 C 0.27024(14) -0.2449(3) 1.1302(3) 0.0709(12) Uani 1 1 d . . . . .
H6 H 0.259416 -0.296328 1.157035 0.085 Uiso 1 1 calc R U . . .
C7 C 0.25713(10) -0.1359(3) 1.1196(2) 0.0551(8) Uani 1 1 d . . . . .
H7 H 0.237524 -0.114654 1.139332 0.066 Uiso 1 1 calc R U . . .
C8 C 0.15798(9) 0.3483(3) 1.1218(2) 0.0485(7) Uani 1 1 d . . . . .
C9 C 0.12414(10) 0.3931(3) 1.1442(2) 0.0607(9) Uani 1 1 d . . . . .
C10 C 0.10831(11) 0.3274(4) 1.1922(3) 0.0757(11) Uani 1 1 d . . . . .
H10 H 0.119265 0.258725 1.213787 0.091 Uiso 1 1 calc R U . . .
C11 C 0.07611(14) 0.3654(5) 1.2076(3) 0.0985(15) Uani 1 1 d . . . . .
C12 C 0.05969(18) 0.4676(6) 1.1771(5) 0.134(2) Uani 1 1 d . . . . .
H12 H 0.038562 0.493242 1.189779 0.161 Uiso 1 1 calc R U . . .
C13 C 0.07479(19) 0.5305(5) 1.1283(5) 0.146(3) Uani 1 1 d . . . . .
H13 H 0.063309 0.598335 1.105820 0.175 Uiso 1 1 calc R U . . .
C14 C 0.10751(15) 0.4939(4) 1.1115(4) 0.1042(17) Uani 1 1 d . . . . .
H14 H 0.117836 0.537528 1.078482 0.125 Uiso 1 1 calc R U . . .
C15 C 0.15232(8) 0.0881(3) 0.9287(2) 0.0504(7) Uani 1 1 d . . . . .
H15 H 0.169147 0.036640 0.965826 0.060 Uiso 1 1 calc R U . . .
C16 C 0.11970(9) 0.0492(3) 0.8624(2) 0.0558(8) Uani 1 1 d . . . . .
H16 H 0.115066 -0.027106 0.855603 0.067 Uiso 1 1 calc R U . . .
C17 C 0.09383(8) 0.1232(3) 0.8058(2) 0.0502(8) Uani 1 1 d . . . . .
C18 C 0.10292(10) 0.2352(3) 0.8198(2) 0.0603(9) Uani 1 1 d . . . . .
H18 H 0.086597 0.288247 0.783455 0.072 Uiso 1 1 calc R U . . .
C19 C 0.13600(10) 0.2685(3) 0.8871(2) 0.0581(9) Uani 1 1 d . . . . .
H19 H 0.141377 0.344343 0.894860 0.070 Uiso 1 1 calc R U . . .
C20 C 0.05875(9) 0.0799(3) 0.7363(2) 0.0623(9) Uani 1 1 d . . . . .
H20 H 0.057589 0.002872 0.729183 0.075 Uiso 1 1 calc R U . . .
C21 C 0.02932(9) 0.1352(3) 0.6839(2) 0.0592(9) Uani 1 1 d . . . . .
H21 H 0.030155 0.212389 0.689586 0.071 Uiso 1 1 calc R U . . .
C22 C -0.00564(8) 0.0868(3) 0.6154(2) 0.0539(8) Uani 1 1 d . . . . .
C23 C -0.00877(9) -0.0280(3) 0.6044(2) 0.0569(8) Uani 1 1 d . . . . .
H23 H 0.011191 -0.072509 0.640754 0.068 Uiso 1 1 calc R U . . .
C24 C -0.04040(8) -0.0798(3) 0.5416(2) 0.0522(8) Uani 1 1 d . . . . .
C25 C -0.07034(8) -0.0117(3) 0.4872(2) 0.0502(8) Uani 1 1 d . . . . .
C26 C -0.06697(9) 0.1046(3) 0.4987(2) 0.0565(8) Uani 1 1 d . . . . .
H26 H -0.086817 0.149437 0.462515 0.068 Uiso 1 1 calc R U . . .
C27 C -0.03547(9) 0.1553(3) 0.5615(2) 0.0561(8) Uani 1 1 d . . . . .
C28 C -0.03475(12) 0.2814(3) 0.5697(3) 0.0764(11) Uani 1 1 d . . . . .
H28A H -0.014469 0.311014 0.552507 0.115 Uiso 1 1 calc R U . . .
H28B H -0.029986 0.301575 0.629017 0.115 Uiso 1 1 calc R U . . .
H28C H -0.059353 0.311204 0.532719 0.115 Uiso 1 1 calc R U . . .
C29 C -0.04120(10) -0.2039(3) 0.5341(2) 0.0676(10) Uani 1 1 d . . . . .
H29A H -0.017833 -0.234304 0.576077 0.101 Uiso 1 1 calc R U . . .
H29B H -0.042932 -0.224695 0.476579 0.101 Uiso 1 1 calc R U . . .
H29C H -0.063342 -0.232510 0.544798 0.101 Uiso 1 1 calc R U . . .
C30 C -0.10429(8) -0.0632(3) 0.4198(2) 0.0500(8) Uani 1 1 d . . . . .
H30 H -0.102608 -0.139277 0.410937 0.060 Uiso 1 1 calc R U . . .
C31 C -0.13686(8) -0.0136(3) 0.3704(2) 0.0505(8) Uani 1 1 d . . . . .
H31 H -0.139137 0.062357 0.378789 0.061 Uiso 1 1 calc R U . . .
C32 C -0.16963(8) -0.0688(3) 0.30357(19) 0.0434(7) Uani 1 1 d . . . . .
C33 C -0.17271(9) -0.1834(3) 0.2885(2) 0.0542(8) Uani 1 1 d . . . . .
H33 H -0.152785 -0.230207 0.321891 0.065 Uiso 1 1 calc R U . . .
C34 C -0.20479(9) -0.2277(3) 0.2252(2) 0.0510(8) Uani 1 1 d . . . . .
H34 H -0.206015 -0.304575 0.217262 0.061 Uiso 1 1 calc R U . . .
C35 C -0.23185(8) -0.0551(2) 0.18864(19) 0.0453(7) Uani 1 1 d . . . . .
H35 H -0.252116 -0.010031 0.154197 0.054 Uiso 1 1 calc R U . . .
C36 C -0.20074(8) -0.0050(3) 0.25183(19) 0.0458(7) Uani 1 1 d . . . . .
H36 H -0.200597 0.071732 0.259806 0.055 Uiso 1 1 calc R U . . .
Cd1 Cd 0.21244(2) 0.26077(2) 1.06408(2) 0.03544(8) Uani 1 1 d . U . . .
Cl1 Cl 0.05463(5) 0.27832(19) 1.26327(13) 0.1493(7) Uani 1 1 d . . . . .
Cl2 Cl 0.35077(5) -0.24301(11) 1.02350(11) 0.1121(5) Uani 1 1 d . . . . .
N1 N 0.16078(6) 0.1967(2) 0.94204(16) 0.0448(6) Uani 1 1 d . . . . .
N2 N -0.23448(6) -0.16553(19) 0.17407(15) 0.0410(5) Uani 1 1 d . . . . .
O1 O 0.23116(6) 0.08207(17) 1.09674(15) 0.0521(5) Uani 1 1 d . . . . .
O2 O 0.27161(7) 0.13015(18) 1.03250(15) 0.0617(6) Uani 1 1 d . . . . .
O3 O 0.16952(7) 0.25097(18) 1.14467(18) 0.0596(6) Uani 1 1 d . . . . .
O4 O 0.17190(6) 0.40898(19) 1.07929(16) 0.0592(6) Uani 1 1 d . U . . .

loop_
_atom_site_aniso_label
_atom_site_aniso_U_11
_atom_site_aniso_U_22
_atom_site_aniso_U_33
_atom_site_aniso_U_23
_atom_site_aniso_U_13
_atom_site_aniso_U_12
C1 0.0379(14) 0.0328(14) 0.0319(15) -0.0019(11) -0.0024(12) -0.0021(11)
C2 0.0390(14) 0.0345(14) 0.0352(15) -0.0002(11) 0.0053(12) 0.0023(11)
C3 0.0505(17) 0.0471(17) 0.0460(18) 0.0025(14) 0.0149(15) 0.0033(14)
C4 0.059(2) 0.061(2) 0.059(2) 0.0003(17) 0.0225(17) 0.0206(17)
C5 0.094(3) 0.0427(19) 0.075(3) 0.0130(17) 0.033(2) 0.0255(19)
C6 0.099(3) 0.0413(19) 0.088(3) 0.0212(17) 0.052(3) 0.0164(18)
C7 0.066(2) 0.0408(17) 0.066(2) 0.0086(15) 0.0332(18) 0.0072(15)
C8 0.0410(16) 0.0530(19) 0.0474(19) -0.0079(15) 0.0110(14) 0.0012(14)
C9 0.0537(19) 0.066(2) 0.065(2) -0.0033(17) 0.0248(18) 0.0049(16)
C10 0.064(2) 0.099(3) 0.067(3) 0.005(2) 0.027(2) 0.010(2)
C11 0.083(3) 0.139(5) 0.089(3) -0.001(3) 0.049(3) 0.009(3)
C12 0.117(4) 0.162(6) 0.162(6) 0.009(5) 0.095(5) 0.047(4)
C13 0.148(5) 0.110(5) 0.213(7) 0.031(5) 0.107(6) 0.074(4)
C14 0.108(4) 0.072(3) 0.158(5) 0.025(3) 0.079(4) 0.035(3)
C15 0.0389(15) 0.0496(18) 0.0483(19) -0.0052(14) -0.0013(14) -0.0014(13)
C16 0.0426(17) 0.055(2) 0.055(2) -0.0134(16) 0.0006(15) -0.0101(14)
C17 0.0349(15) 0.067(2) 0.0409(18) -0.0102(15) 0.0048(13) -0.0080(14)
C18 0.0398(17) 0.065(2) 0.055(2) 0.0029(16) -0.0071(16) 0.0003(15)
C19 0.0489(19) 0.0496(19) 0.056(2) -0.0021(15) -0.0041(16) -0.0049(14)
C20 0.0438(18) 0.078(2) 0.051(2) -0.0144(18) 0.0001(16) -0.0117(17)
C21 0.0416(17) 0.080(2) 0.048(2) -0.0118(17) 0.0063(16) -0.0105(17)
C22 0.0354(16) 0.080(2) 0.0429(18) -0.0102(16) 0.0098(14) -0.0117(15)
C23 0.0382(16) 0.078(2) 0.0456(19) -0.0008(17) 0.0051(14) -0.0042(15)
C24 0.0382(16) 0.073(2) 0.0413(18) -0.0065(16) 0.0099(14) -0.0079(15)
C25 0.0356(15) 0.075(2) 0.0365(17) -0.0099(15) 0.0085(13) -0.0117(15)
C26 0.0366(16) 0.077(2) 0.0480(19) -0.0116(17) 0.0065(14) -0.0114(15)
C27 0.0409(17) 0.072(2) 0.050(2) -0.0108(17) 0.0107(15) -0.0133(15)
C28 0.056(2) 0.078(3) 0.080(3) -0.017(2) 0.006(2) -0.0108(19)
C29 0.051(2) 0.079(3) 0.060(2) -0.0012(19) 0.0050(17) -0.0093(18)
C30 0.0384(16) 0.062(2) 0.0435(18) -0.0099(15) 0.0072(14) -0.0091(14)
C31 0.0410(16) 0.0575(19) 0.0445(18) -0.0104(15) 0.0056(14) -0.0096(14)
C32 0.0349(14) 0.0531(18) 0.0393(17) -0.0084(13) 0.0100(13) -0.0083(13)
C33 0.0396(16) 0.058(2) 0.0481(19) -0.0081(15) -0.0050(14) 0.0095(14)
C34 0.0441(17) 0.0413(16) 0.0512(19) -0.0104(14) -0.0024(15) 0.0043(13)
C35 0.0405(15) 0.0406(16) 0.0418(17) -0.0016(13) -0.0005(13) -0.0025(12)
C36 0.0444(16) 0.0412(16) 0.0428(17) -0.0046(13) 0.0052(14) -0.0078(13)
Cd1 0.02935(12) 0.03203(12) 0.03645(13) -0.00276(8) 0.00182(9) -0.00160(7)
Cl1 0.1164(12) 0.232(2) 0.1314(14) 0.0077(13) 0.0834(12) -0.0191(12)
Cl2 0.1150(10) 0.1112(10) 0.1404(13) 0.0206(8) 0.0824(10) 0.0563(8)
N1 0.0336(12) 0.0491(15) 0.0398(14) -0.0059(11) -0.0012(11) -0.0046(11)
N2 0.0339(12) 0.0428(13) 0.0362(13) -0.0058(10) 0.0007(10) -0.0030(10)
O1 0.0460(12) 0.0389(11) 0.0683(15) 0.0017(10) 0.0170(11) 0.0073(9)
O2 0.0881(17) 0.0375(12) 0.0633(15) 0.0079(10) 0.0319(14) -0.0041(11)
O3 0.0587(14) 0.0520(14) 0.0716(17) 0.0084(11) 0.0280(13) 0.0088(10)
O4 0.0569(13) 0.0532(13) 0.0734(16) 0.0050(12) 0.0309(13) 0.0039(11)

loop_
_atom_type_symbol
_atom_type_description
_atom_type_scat_dispersion_real
_atom_type_scat_dispersion_imag
_atom_type_scat_source
C C 0.0033 0.0016 'International Tables Vol C Tables 4.2.6.8 and 6.1.1.4'
H H 0.0000 0.0000 'International Tables Vol C Tables 4.2.6.8 and 6.1.1.4'
N N 0.0061 0.0033 'International Tables Vol C Tables 4.2.6.8 and 6.1.1.4'
O O 0.0106 0.0060 'International Tables Vol C Tables 4.2.6.8 and 6.1.1.4'
Cl Cl 0.1484 0.1585 'International Tables Vol C Tables 4.2.6.8 and 6.1.1.4'
Cd Cd -0.8075 1.2024 'International Tables Vol C Tables 4.2.6.8 and 6.1.1.4'

loop_
_geom_angle_atom_site_label_1
_geom_angle_atom_site_label_2
_geom_angle_atom_site_label_3
_geom_angle
_geom_angle_site_symmetry_1
_geom_angle_site_symmetry_3
_geom_angle_publ_flag
O2 C1 O1 122.8(3) . . ?
O2 C1 C2 120.1(3) . . ?
O1 C1 C2 117.0(2) . . ?
C7 C2 C3 119.5(3) . . ?
C7 C2 C1 119.5(3) . . ?
C3 C2 C1 120.9(3) . . ?
C4 C3 C2 118.7(3) . . ?
C3 C4 C5 122.3(3) . . ?
C3 C4 Cl2 119.8(3) . . ?
C5 C4 Cl2 117.8(3) . . ?
C6 C5 C4 118.4(3) . . ?
C5 C6 C7 120.5(3) . . ?
C6 C7 C2 120.6(3) . . ?
O4 C8 O3 123.4(3) . . ?
O4 C8 C9 118.2(3) . . ?
O3 C8 C9 118.4(3) . . ?
O4 C8 Cd1 61.36(16) . . ?
O3 C8 Cd1 62.17(17) . . ?
C9 C8 Cd1 173.5(2) . . ?
C14 C9 C10 120.2(4) . . ?
C14 C9 C8 120.3(3) . . ?
C10 C9 C8 119.4(3) . . ?
C11 C10 C9 119.2(4) . . ?
C12 C11 C10 121.3(5) . . ?
C12 C11 Cl1 119.8(4) . . ?
C10 C11 Cl1 118.8(5) . . ?
C13 C12 C11 119.2(5) . . ?
C12 C13 C14 120.7(5) . . ?
C9 C14 C13 119.4(5) . . ?
N1 C15 C16 122.9(3) . . ?
C15 C16 C17 120.3(3) . . ?
C18 C17 C16 116.4(3) . . ?
C18 C17 C20 124.2(3) . . ?
C16 C17 C20 119.5(3) . . ?
C19 C18 C17 120.4(3) . . ?
N1 C19 C18 123.0(3) . . ?
C21 C20 C17 128.5(4) . . ?
C20 C21 C22 126.2(4) . . ?
C23 C22 C27 119.4(3) . . ?
C23 C22 C21 119.6(3) . . ?
C27 C22 C21 121.1(3) . . ?
C22 C23 C24 123.1(3) . . ?
C23 C24 C25 117.9(3) . . ?
C23 C24 C29 119.4(3) . . ?
C25 C24 C29 122.7(3) . . ?
C24 C25 C26 118.7(3) . . ?
C24 C25 C30 119.6(3) . . ?
C26 C25 C30 121.7(3) . . ?
C27 C26 C25 123.1(3) . . ?
C26 C27 C22 117.9(3) . . ?
C26 C27 C28 119.2(3) . . ?
C22 C27 C28 122.9(3) . . ?
C31 C30 C25 127.5(3) . . ?
C30 C31 C32 125.2(3) . . ?
C36 C32 C33 116.0(3) . . ?
C36 C32 C31 119.1(3) . . ?
C33 C32 C31 124.8(3) . . ?
C34 C33 C32 120.7(3) . . ?
N2 C34 C33 123.1(3) . . ?
N2 C35 C36 123.5(3) . . ?
C35 C36 C32 120.1(3) . . ?
O1 Cd1 O2 124.97(8) . 7_557 ?
O1 Cd1 N2 94.45(8) . 3_556 ?
O2 Cd1 N2 88.18(10) 7_557 3_556 ?
O1 Cd1 N1 88.63(9) . . ?
O2 Cd1 N1 85.71(10) 7_557 . ?
N2 Cd1 N1 173.87(9) 3_556 . ?
O1 Cd1 O4 146.00(8) . . ?
O2 Cd1 O4 88.69(9) 7_557 . ?
N2 Cd1 O4 91.00(9) 3_556 . ?
N1 Cd1 O4 89.39(9) . . ?
O1 Cd1 O3 91.59(8) . . ?
O2 Cd1 O3 142.63(8) 7_557 . ?
N2 Cd1 O3 97.21(10) 3_556 . ?
N1 Cd1 O3 87.99(10) . . ?
O4 Cd1 O3 54.42(8) . . ?
O1 Cd1 C8 118.87(9) . . ?
O2 Cd1 C8 115.47(10) 7_557 . ?
N2 Cd1 C8 95.79(10) 3_556 . ?
N1 Cd1 C8 87.33(10) . . ?
O4 Cd1 C8 27.14(8) . . ?
O3 Cd1 C8 27.33(8) . . ?
C15 N1 C19 117.0(3) . . ?
C15 N1 Cd1 121.9(2) . . ?
C19 N1 Cd1 120.8(2) . . ?
C34 N2 C35 116.5(2) . . ?
C34 N2 Cd1 123.18(19) . 3_444 ?
C35 N2 Cd1 120.26(18) . 3_444 ?
C1 O1 Cd1 108.99(18) . . ?
C1 O2 Cd1 165.9(2) . 7_557 ?
C8 O3 Cd1 90.50(19) . . ?
C8 O4 Cd1 91.50(19) . . ?

loop_
_geom_bond_atom_site_label_1
_geom_bond_atom_site_label_2
_geom_bond_distance
_geom_bond_site_symmetry_2
_geom_bond_publ_flag
C1 O2 1.241(3) . ?
C1 O1 1.262(3) . ?
C1 C2 1.506(4) . ?
C2 C7 1.384(4) . ?
C2 C3 1.390(4) . ?
C3 C4 1.378(5) . ?
C4 C5 1.382(5) . ?
C4 Cl2 1.750(3) . ?
C5 C6 1.374(6) . ?
C6 C7 1.383(4) . ?
C8 O4 1.245(4) . ?
C8 O3 1.252(4) . ?
C8 C9 1.523(4) . ?
C8 Cd1 2.728(3) . ?
C9 C14 1.375(6) . ?
C9 C10 1.387(5) . ?
C10 C11 1.379(6) . ?
C11 C12 1.379(8) . ?
C11 Cl1 1.758(5) . ?
C12 C13 1.362(8) . ?
C13 C14 1.404(6) . ?
C15 N1 1.339(4) . ?
C15 C16 1.381(4) . ?
C16 C17 1.386(5) . ?
C17 C18 1.384(5) . ?
C17 C20 1.477(4) . ?
C18 C19 1.378(5) . ?
C19 N1 1.340(4) . ?
C20 C21 1.298(5) . ?
C21 C22 1.489(4) . ?
C22 C23 1.389(5) . ?
C22 C27 1.402(5) . ?
C23 C24 1.393(4) . ?
C24 C25 1.404(5) . ?
C24 C29 1.494(5) . ?
C25 C26 1.407(5) . ?
C25 C30 1.475(4) . ?
C26 C27 1.385(4) . ?
C27 C28 1.517(5) . ?
C30 C31 1.323(4) . ?
C31 C32 1.465(4) . ?
C32 C36 1.385(4) . ?
C32 C33 1.394(4) . ?
C33 C34 1.370(4) . ?
C34 N2 1.340(4) . ?
C35 N2 1.344(4) . ?
C35 C36 1.376(4) . ?
Cd1 O1 2.257(2) . ?
Cd1 O2 2.297(2) 7_557 ?
Cd1 N2 2.308(2) 3_556 ?
Cd1 N1 2.342(2) . ?
Cd1 O4 2.395(2) . ?
Cd1 O3 2.412(3) . ?
